data_2220435
loop_
_publ_author_name
'Mohd Lair, Nooraziah'
'Mohd Ali, Hapipah'
'Ng, Seik Weng'

_publ_section_title
;(<i>E</i>)-4-Hydroxy-<i>N</i>'-(2-hydroxy-4-methoxybenzylidene)benzohydrazide
 <i>N</i>,<i>N</i>-dimethylformamide solvate
;
_journal_coeditor_code BT2837
_journal_issue 1
_journal_name_full 'Acta Crystallographica Section E'
_journal_page_first o190
_journal_paper_doi 10.1107/S160053680804289X
_journal_volume 65
_journal_year 2009
_chemical_formula_iupac 'C15 H14 N2 O4, C3 H7 N O'
_chemical_formula_moiety 'C15 H14 N2 O4, C3 H7 N O'
_chemical_formula_sum 'C18 H21 N3 O5'
_chemical_formula_weight 359.38
_chemical_name_systematic
;
(<i>E</i>)-4-Hydroxy-<i>N</i>'-(2-hydroxy-4-methoxybenzylidene)benzohydrazide
<i>N</i>,<i>N</i>-dimethylformamide solvate
;
_space_group_IT_number 14
_symmetry_cell_setting monoclinic
_symmetry_space_group_name_Hall '-P 2ybc'
_symmetry_space_group_name_H-M 'P 1 21/c 1'
_atom_sites_solution_hydrogens geom
_atom_sites_solution_primary direct
_atom_sites_solution_secondary difmap
_audit_creation_method SHELXL-97
_cell_angle_alpha 90.00
_cell_angle_beta 103.6740(10)
_cell_angle_gamma 90.00
_cell_formula_units_Z 4
_cell_length_a 11.8273(2)
_cell_length_b 7.8206(2)
_cell_length_c 19.4218(3)
_cell_measurement_reflns_used 4180
_cell_measurement_temperature 100(2)
_cell_measurement_theta_max 28.3
_cell_measurement_theta_min 2.2
_cell_volume 1745.53(6)
_computing_cell_refinement 'SAINT (Bruker, 2007)'
_computing_data_collection 'APEX2 (Bruker, 2007)'
_computing_data_reduction 'SAINT (Bruker, 2007)'
_computing_molecular_graphics 'X-SEED (Barbour, 2001)'
_computing_publication_material 'publCIF (Westrip, 2009)'
_computing_structure_refinement 'SHELXL97 (Sheldrick, 2008)'
_computing_structure_solution 'SHELXS97 (Sheldrick, 2008)'
_diffrn_ambient_temperature 100(2)
_diffrn_measured_fraction_theta_full 0.996
_diffrn_measured_fraction_theta_max 0.996
_diffrn_measurement_device_type 'Bruker SMART APEX'
_diffrn_measurement_method \w
_diffrn_radiation_monochromator graphite
_diffrn_radiation_source 'fine-focus sealed tube'
_diffrn_radiation_type MoK\a
_diffrn_radiation_wavelength 0.71073
_diffrn_reflns_av_R_equivalents 0.0225
_diffrn_reflns_av_sigmaI/netI 0.0255
_diffrn_reflns_limit_h_max 14
_diffrn_reflns_limit_h_min -15
_diffrn_reflns_limit_k_max 8
_diffrn_reflns_limit_k_min -10
_diffrn_reflns_limit_l_max 25
_diffrn_reflns_limit_l_min -25
_diffrn_reflns_number 11825
_diffrn_reflns_theta_full 27.50
_diffrn_reflns_theta_max 27.50
_diffrn_reflns_theta_min 2.16
_diffrn_standards_decay_% 0
_diffrn_standards_interval_count 0
_diffrn_standards_interval_time 0
_diffrn_standards_number 0
_exptl_absorpt_coefficient_mu 0.101
_exptl_absorpt_correction_type none
_exptl_crystal_colour Colorless
_exptl_crystal_density_diffrn 1.368
_exptl_crystal_density_method 'not measured'
_exptl_crystal_description Prism
_exptl_crystal_F_000 760
_exptl_crystal_size_max 0.30
_exptl_crystal_size_mid 0.25
_exptl_crystal_size_min 0.15
_refine_diff_density_max 0.292
_refine_diff_density_min -0.216
_refine_ls_extinction_method none
_refine_ls_goodness_of_fit_ref 1.009
_refine_ls_hydrogen_treatment constr
_refine_ls_matrix_type full
_refine_ls_number_parameters 240
_refine_ls_number_reflns 4003
_refine_ls_number_restraints 0
_refine_ls_restrained_S_all 1.009
_refine_ls_R_factor_all 0.0485
_refine_ls_R_factor_gt 0.0379
_refine_ls_shift/su_max 0.001
_refine_ls_shift/su_mean 0.001
_refine_ls_structure_factor_coef Fsqd
_refine_ls_weighting_details 'calc w=1/[\s^2^(Fo^2^)+(0.0515P)^2^+0.678P] where P=(Fo^2^+2Fc^2^)/3'
_refine_ls_weighting_scheme calc
_refine_ls_wR_factor_gt 0.0962
_refine_ls_wR_factor_ref 0.1042
_reflns_number_gt 3303
_reflns_number_total 4003
_reflns_threshold_expression I>2\s(I)
_cod_data_source_file bt2837.cif
_cod_data_source_block I
_cod_depositor_comments
;
The following automatic conversions were performed:
'_symmetry_cell_setting' value 'Monoclinic' changed to 'monoclinic'
according to '/home/saulius/struct/CIF-dictionaries/cif_core.dic'
dictionary named 'cif_core.dic' version 2.4.1 from
2010-06-29.

'_exptl_absorpt_correction_type' value 'None' changed to
'none' according to '/home/saulius/struct/CIF-dictionaries/cif_core.dic'
dictionary named 'cif_core.dic' version 2.4.1 from 2010-06-29.

Automatic conversion script
Id: cif_fix_enum 1527 2010-12-29 10:47:43Z saulius 

The following automatic conversions were performed:

'_symmetry_cell_setting' value 'Monoclinic' changed to 'monoclinic'
according to /home/saulius/struct/CIF-dictionaries/cif_core.dic
dictionary named 'cif_core.dic' version 2.4.1 from
2010-06-29.

'_exptl_absorpt_correction_type' value 'None' changed to
'none' according to
/home/saulius/struct/CIF-dictionaries/cif_core.dic dictionary named
'cif_core.dic' version 2.4.1 from 2010-06-29.

Automatic conversion script
Id: cif_fix_values 1715 2011-07-08 13:25:40Z adriana 
;
_cod_original_sg_symbol_H-M 'P 21/c'
_cod_database_code 2220435
_cod_database_fobs_code 2220435

loop_
_symmetry_equiv_pos_as_xyz
'x, y, z'
'-x, y+1/2, -z+1/2'
'-x, -y, -z'
'x, -y-1/2, z-1/2'

loop_
_atom_site_type_symbol
_atom_site_label
_atom_site_fract_x
_atom_site_fract_y
_atom_site_fract_z
_atom_site_U_iso_or_equiv
_atom_site_adp_type
_atom_site_calc_flag
_atom_site_refinement_flags
_atom_site_occupancy
_atom_site_disorder_assembly
_atom_site_disorder_group
O O1 0.66809(8) 0.74503(12) 0.66928(5) 0.0199(2) Uani d . 1 . .
H H1O 0.6979 0.7676 0.7120 0.030 Uiso calc R 1 . .
O O2 0.22303(8) 0.32357(12) 0.69867(4) 0.0211(2) Uani d . 1 . .
O O3 -0.04810(8) 0.04690(13) 0.62396(5) 0.0228(2) Uani d . 1 . .
H H3O 0.0069 0.1161 0.6259 0.034 Uiso calc R 1 . .
O O4 -0.40063(8) -0.13116(12) 0.47806(5) 0.0200(2) Uani d . 1 . .
O O5 0.18144(8) 0.46309(12) 0.44318(5) 0.0227(2) Uani d . 1 . .
N N1 0.17427(9) 0.37007(14) 0.58062(5) 0.0170(2) Uani d . 1 . .
H H1N 0.1888 0.4217 0.5434 0.020 Uiso calc R 1 . .
N N2 0.07635(9) 0.27015(14) 0.57472(5) 0.0173(2) Uani d . 1 . .
N N3 0.16184(11) 0.57465(17) 0.33359(6) 0.0285(3) Uani d . 1 . .
C C1 0.35639(10) 0.48355(16) 0.64886(6) 0.0154(2) Uani d . 1 . .
C C2 0.41943(11) 0.53743(17) 0.71534(6) 0.0188(3) Uani d . 1 . .
H H2 0.3901 0.5146 0.7559 0.023 Uiso calc R 1 . .
C C3 0.52370(11) 0.62336(17) 0.72326(7) 0.0197(3) Uani d . 1 . .
H H3 0.5656 0.6584 0.7690 0.024 Uiso calc R 1 . .
C C4 0.56747(11) 0.65871(16) 0.66420(6) 0.0164(3) Uani d . 1 . .
C C5 0.50566(11) 0.60607(16) 0.59728(6) 0.0179(3) Uani d . 1 . .
H H5 0.5351 0.6297 0.5568 0.022 Uiso calc R 1 . .
C C6 0.40136(11) 0.51936(16) 0.58983(6) 0.0174(3) Uani d . 1 . .
H H6 0.3597 0.4837 0.5441 0.021 Uiso calc R 1 . .
C C7 0.24710(11) 0.38628(16) 0.64518(6) 0.0162(2) Uani d . 1 . .
C C8 0.00648(11) 0.25971(16) 0.51315(6) 0.0170(3) Uani d . 1 . .
H H8 0.0228 0.3201 0.4742 0.020 Uiso calc R 1 . .
C C9 -0.09720(10) 0.15539(16) 0.50355(6) 0.0158(2) Uani d . 1 . .
C C10 -0.12163(11) 0.05447(16) 0.55883(6) 0.0169(3) Uani d . 1 . .
C C11 -0.22325(11) -0.04046(16) 0.54772(6) 0.0178(3) Uani d . 1 . .
H H11 -0.2388 -0.1090 0.5848 0.021 Uiso calc R 1 . .
C C12 -0.30237(11) -0.03528(16) 0.48223(7) 0.0169(3) Uani d . 1 . .
C C13 -0.28026(11) 0.06116(16) 0.42650(7) 0.0183(3) Uani d . 1 . .
H H13 -0.3341 0.0633 0.3817 0.022 Uiso calc R 1 . .
C C14 -0.17781(11) 0.15370(16) 0.43817(6) 0.0173(3) Uani d . 1 . .
H H14 -0.1617 0.2186 0.4002 0.021 Uiso calc R 1 . .
C C15 -0.49470(11) -0.10776(18) 0.41743(7) 0.0208(3) Uani d . 1 . .
H H15A -0.5643 -0.1651 0.4252 0.031 Uiso calc R 1 . .
H H15B -0.4739 -0.1568 0.3757 0.031 Uiso calc R 1 . .
H H15C -0.5105 0.0147 0.4098 0.031 Uiso calc R 1 . .
C C16 0.21144(11) 0.56143(17) 0.40187(7) 0.0217(3) Uani d . 1 . .
H H16 0.2757 0.6343 0.4204 0.026 Uiso calc R 1 . .
C C17 0.06495(16) 0.4656(3) 0.30112(9) 0.0449(5) Uani d . 1 . .
H H17A 0.0502 0.3839 0.3362 0.067 Uiso calc R 1 . .
H H17B 0.0836 0.4033 0.2614 0.067 Uiso calc R 1 . .
H H17C -0.0045 0.5358 0.2837 0.067 Uiso calc R 1 . .
C C18 0.20628(17) 0.6926(3) 0.28847(10) 0.0555(6) Uani d . 1 . .
H H18A 0.2725 0.7558 0.3170 0.083 Uiso calc R 1 . .
H H18B 0.1448 0.7731 0.2665 0.083 Uiso calc R 1 . .
H H18C 0.2315 0.6283 0.2514 0.083 Uiso calc R 1 . .

loop_
_atom_site_aniso_label
_atom_site_aniso_U_11
_atom_site_aniso_U_22
_atom_site_aniso_U_33
_atom_site_aniso_U_12
_atom_site_aniso_U_13
_atom_site_aniso_U_23
O1 0.0186(4) 0.0259(5) 0.0151(4) -0.0060(4) 0.0037(3) -0.0012(4)
O2 0.0185(4) 0.0274(5) 0.0168(4) -0.0028(4) 0.0030(3) 0.0036(4)
O3 0.0202(5) 0.0306(6) 0.0156(4) -0.0057(4) 0.0005(4) 0.0032(4)
O4 0.0167(4) 0.0236(5) 0.0188(4) -0.0051(4) 0.0026(4) 0.0005(4)
O5 0.0268(5) 0.0235(5) 0.0173(4) -0.0020(4) 0.0044(4) 0.0008(4)
N1 0.0158(5) 0.0190(5) 0.0155(5) -0.0034(4) 0.0023(4) 0.0013(4)
N2 0.0149(5) 0.0180(5) 0.0191(5) -0.0012(4) 0.0040(4) -0.0011(4)
N3 0.0272(6) 0.0369(7) 0.0224(6) 0.0071(5) 0.0079(5) 0.0088(5)
C1 0.0155(6) 0.0138(6) 0.0166(6) 0.0017(5) 0.0027(5) 0.0003(4)
C2 0.0213(6) 0.0210(7) 0.0146(6) -0.0028(5) 0.0054(5) -0.0002(5)
C3 0.0224(6) 0.0220(7) 0.0140(6) -0.0037(5) 0.0031(5) -0.0019(5)
C4 0.0156(6) 0.0152(6) 0.0180(6) 0.0003(5) 0.0033(5) 0.0004(5)
C5 0.0196(6) 0.0196(6) 0.0155(6) 0.0004(5) 0.0058(5) 0.0003(5)
C6 0.0183(6) 0.0188(6) 0.0138(6) 0.0009(5) 0.0013(5) -0.0008(5)
C7 0.0157(6) 0.0159(6) 0.0168(6) 0.0021(5) 0.0032(5) -0.0002(5)
C8 0.0178(6) 0.0168(6) 0.0168(6) 0.0008(5) 0.0050(5) 0.0004(5)
C9 0.0146(6) 0.0156(6) 0.0173(6) 0.0011(5) 0.0041(5) -0.0013(5)
C10 0.0167(6) 0.0190(6) 0.0145(6) 0.0024(5) 0.0028(5) -0.0008(5)
C11 0.0195(6) 0.0189(6) 0.0161(6) 0.0009(5) 0.0064(5) 0.0018(5)
C12 0.0151(6) 0.0160(6) 0.0203(6) -0.0003(5) 0.0055(5) -0.0027(5)
C13 0.0173(6) 0.0210(7) 0.0156(6) 0.0012(5) 0.0016(5) -0.0002(5)
C14 0.0189(6) 0.0179(6) 0.0151(6) 0.0012(5) 0.0042(5) 0.0022(5)
C15 0.0163(6) 0.0252(7) 0.0198(6) -0.0030(5) 0.0022(5) -0.0017(5)
C16 0.0197(6) 0.0211(7) 0.0239(6) 0.0011(5) 0.0045(5) 0.0008(5)
C17 0.0402(10) 0.0651(13) 0.0238(8) 0.0006(9) -0.0040(7) -0.0066(8)
C18 0.0496(11) 0.0763(15) 0.0460(11) 0.0161(10) 0.0217(9) 0.0405(10)

loop_
_atom_type_symbol
_atom_type_description
_atom_type_scat_dispersion_real
_atom_type_scat_dispersion_imag
_atom_type_scat_source
C C 0.0033 0.0016 'International Tables Vol C Tables 4.2.6.8 and 6.1.1.4'
H H 0.0000 0.0000 'International Tables Vol C Tables 4.2.6.8 and 6.1.1.4'
N N 0.0061 0.0033 'International Tables Vol C Tables 4.2.6.8 and 6.1.1.4'
O O 0.0106 0.0060 'International Tables Vol C Tables 4.2.6.8 and 6.1.1.4'

loop_
_geom_angle_atom_site_label_1
_geom_angle_atom_site_label_2
_geom_angle_atom_site_label_3
_geom_angle_site_symmetry_1
_geom_angle_site_symmetry_3
_geom_angle
_geom_angle_publ_flag
C4 O1 H1O . . 109.5 ?
C10 O3 H3O . . 109.5 ?
C12 O4 C15 . . 117.61(10) ?
C7 N1 N2 . . 118.01(10) ?
C7 N1 H1N . . 121.0 ?
N2 N1 H1N . . 121.0 ?
C8 N2 N1 . . 117.12(10) ?
C16 N3 C17 . . 120.60(13) ?
C16 N3 C18 . . 121.12(14) ?
C17 N3 C18 . . 118.21(14) ?
C2 C1 C6 . . 118.28(11) ?
C2 C1 C7 . . 117.86(11) ?
C6 C1 C7 . . 123.83(11) ?
C3 C2 C1 . . 121.20(11) ?
C3 C2 H2 . . 119.4 ?
C1 C2 H2 . . 119.4 ?
C2 C3 C4 . . 120.06(12) ?
C2 C3 H3 . . 120.0 ?
C4 C3 H3 . . 120.0 ?
O1 C4 C3 . . 122.10(11) ?
O1 C4 C5 . . 118.30(11) ?
C3 C4 C5 . . 119.60(11) ?
C6 C5 C4 . . 119.98(11) ?
C6 C5 H5 . . 120.0 ?
C4 C5 H5 . . 120.0 ?
C5 C6 C1 . . 120.89(11) ?
C5 C6 H6 . . 119.6 ?
C1 C6 H6 . . 119.6 ?
O2 C7 N1 . . 121.23(11) ?
O2 C7 C1 . . 122.05(11) ?
N1 C7 C1 . . 116.72(11) ?
N2 C8 C9 . . 119.62(11) ?
N2 C8 H8 . . 120.2 ?
C9 C8 H8 . . 120.2 ?
C14 C9 C10 . . 117.80(11) ?
C14 C9 C8 . . 119.86(11) ?
C10 C9 C8 . . 122.34(11) ?
O3 C10 C11 . . 117.60(11) ?
O3 C10 C9 . . 122.04(11) ?
C11 C10 C9 . . 120.36(11) ?
C10 C11 C12 . . 119.89(11) ?
C10 C11 H11 . . 120.1 ?
C12 C11 H11 . . 120.1 ?
O4 C12 C11 . . 114.61(11) ?
O4 C12 C13 . . 124.26(11) ?
C11 C12 C13 . . 121.13(11) ?
C14 C13 C12 . . 118.28(11) ?
C14 C13 H13 . . 120.9 ?
C12 C13 H13 . . 120.9 ?
C13 C14 C9 . . 122.50(11) ?
C13 C14 H14 . . 118.7 ?
C9 C14 H14 . . 118.7 ?
O4 C15 H15A . . 109.5 ?
O4 C15 H15B . . 109.5 ?
H15A C15 H15B . . 109.5 ?
O4 C15 H15C . . 109.5 ?
H15A C15 H15C . . 109.5 ?
H15B C15 H15C . . 109.5 ?
O5 C16 N3 . . 125.37(13) ?
O5 C16 H16 . . 117.3 ?
N3 C16 H16 . . 117.3 ?
N3 C17 H17A . . 109.5 ?
N3 C17 H17B . . 109.5 ?
H17A C17 H17B . . 109.5 ?
N3 C17 H17C . . 109.5 ?
H17A C17 H17C . . 109.5 ?
H17B C17 H17C . . 109.5 ?
N3 C18 H18A . . 109.5 ?
N3 C18 H18B . . 109.5 ?
H18A C18 H18B . . 109.5 ?
N3 C18 H18C . . 109.5 ?
H18A C18 H18C . . 109.5 ?
H18B C18 H18C . . 109.5 ?

loop_
_geom_bond_atom_site_label_1
_geom_bond_atom_site_label_2
_geom_bond_site_symmetry_2
_geom_bond_distance
_geom_bond_publ_flag
O1 C4 . 1.3514(15) ?
O1 H1O . 0.8400 ?
O2 C7 . 1.2412(15) ?
O3 C10 . 1.3565(15) ?
O3 H3O . 0.8400 ?
O4 C12 . 1.3693(15) ?
O4 C15 . 1.4278(15) ?
O5 C16 . 1.2229(16) ?
N1 C7 . 1.3489(15) ?
N1 N2 . 1.3791(14) ?
N1 H1N . 0.8800 ?
N2 C8 . 1.2855(16) ?
N3 C16 . 1.3212(17) ?
N3 C17 . 1.448(2) ?
N3 C18 . 1.454(2) ?
C1 C2 . 1.3948(17) ?
C1 C6 . 1.4013(17) ?
C1 C7 . 1.4870(17) ?
C2 C3 . 1.3808(18) ?
C2 H2 . 0.9500 ?
C3 C4 . 1.3931(17) ?
C3 H3 . 0.9500 ?
C4 C5 . 1.3943(17) ?
C5 C6 . 1.3850(17) ?
C5 H5 . 0.9500 ?
C6 H6 . 0.9500 ?
C8 C9 . 1.4478(17) ?
C8 H8 . 0.9500 ?
C9 C14 . 1.3962(17) ?
C9 C10 . 1.4162(17) ?
C10 C11 . 1.3855(17) ?
C11 C12 . 1.3901(17) ?
C11 H11 . 0.9500 ?
C12 C13 . 1.3938(17) ?
C13 C14 . 1.3832(17) ?
C13 H13 . 0.9500 ?
C14 H14 . 0.9500 ?
C15 H15A . 0.9800 ?
C15 H15B . 0.9800 ?
C15 H15C . 0.9800 ?
C16 H16 . 0.9500 ?
C17 H17A . 0.9800 ?
C17 H17B . 0.9800 ?
C17 H17C . 0.9800 ?
C18 H18A . 0.9800 ?
C18 H18B . 0.9800 ?
C18 H18C . 0.9800 ?

loop_
_geom_hbond_atom_site_label_D
_geom_hbond_atom_site_label_H
_geom_hbond_atom_site_label_A
_geom_hbond_site_symmetry_A
_geom_hbond_distance_DH
_geom_hbond_distance_HA
_geom_hbond_distance_DA
_geom_hbond_angle_DHA
_geom_hbond_publ_flag
O1 H1o O2 2_656 0.84 1.82 2.6560(10) 174 yes
O3 H3o N2 . 0.84 1.87 2.6070(10) 145 yes
N1 H1n O5 . 0.88 1.95 2.7870(10) 157 yes

loop_
_geom_torsion_atom_site_label_1
_geom_torsion_atom_site_label_2
_geom_torsion_atom_site_label_3
_geom_torsion_atom_site_label_4
_geom_torsion_site_symmetry_1
_geom_torsion_site_symmetry_2
_geom_torsion_site_symmetry_3
_geom_torsion_site_symmetry_4
_geom_torsion
_geom_torsion_publ_flag
C7 N1 N2 C8 . . . . 178.29(11) ?
C6 C1 C2 C3 . . . . -0.22(19) ?
C7 C1 C2 C3 . . . . 177.82(12) ?
C1 C2 C3 C4 . . . . 0.4(2) ?
C2 C3 C4 O1 . . . . 178.84(12) ?
C2 C3 C4 C5 . . . . -0.3(2) ?
O1 C4 C5 C6 . . . . -179.11(11) ?
C3 C4 C5 C6 . . . . 0.07(19) ?
C4 C5 C6 C1 . . . . 0.10(19) ?
C2 C1 C6 C5 . . . . -0.02(19) ?
C7 C1 C6 C5 . . . . -177.94(12) ?
N2 N1 C7 O2 . . . . -5.05(18) ?
N2 N1 C7 C1 . . . . 175.38(10) ?
C2 C1 C7 O2 . . . . -14.53(18) ?
C6 C1 C7 O2 . . . . 163.40(12) ?
C2 C1 C7 N1 . . . . 165.03(11) ?
C6 C1 C7 N1 . . . . -17.04(18) ?
N1 N2 C8 C9 . . . . 179.42(11) ?
N2 C8 C9 C14 . . . . 175.18(12) ?
N2 C8 C9 C10 . . . . -4.09(18) ?
C14 C9 C10 O3 . . . . 179.47(11) ?
C8 C9 C10 O3 . . . . -1.25(19) ?
C14 C9 C10 C11 . . . . -0.74(18) ?
C8 C9 C10 C11 . . . . 178.55(11) ?
O3 C10 C11 C12 . . . . 179.08(11) ?
C9 C10 C11 C12 . . . . -0.72(19) ?
C15 O4 C12 C11 . . . . 168.75(11) ?
C15 O4 C12 C13 . . . . -11.33(17) ?
C10 C11 C12 O4 . . . . -178.59(11) ?
C10 C11 C12 C13 . . . . 1.49(19) ?
O4 C12 C13 C14 . . . . 179.34(11) ?
C11 C12 C13 C14 . . . . -0.74(19) ?
C12 C13 C14 C9 . . . . -0.79(19) ?
C10 C9 C14 C13 . . . . 1.52(18) ?
C8 C9 C14 C13 . . . . -177.79(12) ?
C17 N3 C16 O5 . . . . -1.2(2) ?
C18 N3 C16 O5 . . . . -178.22(15) ?

loop_
_cod_related_entry_id
_cod_related_entry_database
_cod_related_entry_code
1 ChemSpider 30655681
